data_4335552
loop_
_publ_author_name
'Jin Wuk Lee'
'Kwang Soo Lim'
'Dae Won Ryu'
'Eui Kwan Koh'
'Sung Won Yoon'
'Byoung Jin Suh'
'Chang Seop Hong'

_publ_section_title
;
 Cyanide-Bridged WVMnIII Bimetallic Chains Composed of a Blocked W
 Hexacyanide Precursor: Geometry-Related Magnetic Couplings and
 Magnetostructural Correlation
;
_journal_name_full 'Inorganic Chemistry'
_journal_page_first 8677
_journal_page_last 8684
_journal_paper_doi 10.1021/ic400845z
_journal_volume 52
_journal_year 2013
_chemical_formula_sum 'C34 H29 Mn N10 O5.5 W'
_chemical_formula_weight 904.46
_chemical_name_systematic
;
 ?
;
_space_group_IT_number 60
_symmetry_cell_setting orthorhombic
_symmetry_space_group_name_Hall '-P 2n 2ab'
_symmetry_space_group_name_H-M 'P b c n'
_atom_sites_solution_hydrogens geom
_atom_sites_solution_primary direct
_atom_sites_solution_secondary difmap
_audit_creation_method SHELXL-97
_cell_angle_alpha 90.00
_cell_angle_beta 90.00
_cell_angle_gamma 90.00
_cell_formula_units_Z 8
_cell_length_a 34.516(5)
_cell_length_b 9.1596(14)
_cell_length_c 21.727(4)
_cell_measurement_reflns_used 1330
_cell_measurement_temperature 296(2)
_cell_measurement_theta_max 20.706
_cell_measurement_theta_min 3.015
_cell_volume 6869.1(19)
_computing_cell_refinement 'Bruker SMART APEXll'
_computing_data_collection 'Bruker SMART APEXll'
_computing_data_reduction 'Bruker SAINT'
_computing_molecular_graphics WingX
_computing_publication_material WingX
_computing_structure_refinement 'SHELXL-97 (Sheldrick, 1997)'
_computing_structure_solution SHELXTL
_diffrn_ambient_temperature 296(2)
_diffrn_measured_fraction_theta_full 0.992
_diffrn_measured_fraction_theta_max 0.992
_diffrn_measurement_device_type 'CCD area detector'
_diffrn_measurement_method 'phi scan'
_diffrn_radiation_monochromator graphite
_diffrn_radiation_source 'fine-focus sealed tube'
_diffrn_radiation_type MoK\a
_diffrn_radiation_wavelength 0.71073
_diffrn_reflns_av_R_equivalents 0.1265
_diffrn_reflns_av_sigmaI/netI 0.1196
_diffrn_reflns_limit_h_max 36
_diffrn_reflns_limit_h_min -14
_diffrn_reflns_limit_k_max 9
_diffrn_reflns_limit_k_min -7
_diffrn_reflns_limit_l_max 21
_diffrn_reflns_limit_l_min -22
_diffrn_reflns_number 17831
_diffrn_reflns_theta_full 22.02
_diffrn_reflns_theta_max 22.02
_diffrn_reflns_theta_min 1.87
_exptl_absorpt_coefficient_mu 3.774
_exptl_absorpt_correction_T_max 0.9182
_exptl_absorpt_correction_T_min 0.1589
_exptl_absorpt_correction_type multi-scan
_exptl_absorpt_process_details SADABS
_exptl_crystal_colour brown
_exptl_crystal_density_diffrn 1.749
_exptl_crystal_description plate
_exptl_crystal_F_000 3568
_exptl_crystal_size_max 0.77
_exptl_crystal_size_mid 0.53
_exptl_crystal_size_min 0.02
_refine_diff_density_max 0.604
_refine_diff_density_min -0.553
_refine_diff_density_rms 0.133
_refine_ls_extinction_method none
_refine_ls_goodness_of_fit_ref 0.980
_refine_ls_hydrogen_treatment constr
_refine_ls_matrix_type full
_refine_ls_number_parameters 462
_refine_ls_number_reflns 4193
_refine_ls_number_restraints 0
_refine_ls_restrained_S_all 0.980
_refine_ls_R_factor_all 0.1240
_refine_ls_R_factor_gt 0.0461
_refine_ls_shift/su_max 0.001
_refine_ls_shift/su_mean 0.000
_refine_ls_structure_factor_coef Fsqd
_refine_ls_weighting_details 'calc w=1/[\s^2^(Fo^2^)+(0.0281P)^2^+0.0000P] where P=(Fo^2^+2Fc^2^)/3'
_refine_ls_weighting_scheme calc
_refine_ls_wR_factor_gt 0.0724
_refine_ls_wR_factor_ref 0.0921
_reflns_number_gt 2237
_reflns_number_total 4193
_reflns_threshold_expression >2sigma(I)
_cod_data_source_file ic400845z_si_002_4.cif
_cod_data_source_block complex4
_cod_depositor_comments
;

2021-04-14
Z value and formula fixed to values more according to usual
chemical conventions.                 miguel
;
_cod_original_formula_sum 'C68 H58 Mn2 N20 O11 W2'
_cod_original_formula_weight 1808.92
_cod_original_formula_units_Z 4
_cod_original_cell_volume 6868.8(18)
_cod_database_code 4335552

loop_
_symmetry_equiv_pos_as_xyz
'x, y, z'
'-x+1/2, -y+1/2, z+1/2'
'-x, y, -z+1/2'
'x+1/2, -y+1/2, -z'
'-x, -y, -z'
'x-1/2, y-1/2, -z-1/2'
'x, -y, z-1/2'
'-x-1/2, y-1/2, z'

loop_
_atom_site_label
_atom_site_type_symbol
_atom_site_fract_x
_atom_site_fract_y
_atom_site_fract_z
_atom_site_U_iso_or_equiv
_atom_site_adp_type
_atom_site_occupancy
_atom_site_symmetry_multiplicity
_atom_site_calc_flag
_atom_site_refinement_flags
W1 W 0.395232(12) 1.05451(6) 1.03049(2) 0.03484(18) Uani 1 1 d .
Mn1 Mn 0.36354(4) 0.9690(3) 0.78121(9) 0.0422(6) Uani 1 1 d .
C1 C 0.3753(3) 1.0362(15) 0.9367(6) 0.033(3) Uani 1 1 d .
C2 C 0.4363(3) 1.1623(16) 0.9720(6) 0.047(4) Uani 1 1 d .
C3 C 0.3459(4) 1.1971(16) 1.0230(5) 0.043(4) Uani 1 1 d .
C4 C 0.4129(4) 1.2576(18) 1.0691(6) 0.054(5) Uani 1 1 d .
C6 C 0.3745(3) 1.0631(17) 1.1247(6) 0.043(4) Uani 1 1 d .
C5 C 0.4438(3) 1.0032(14) 1.0892(5) 0.047(5) Uani 1 1 d .
C7 C 0.3147(4) 0.9009(16) 1.0537(5) 0.052(4) Uani 1 1 d .
H7 H 0.3075 0.9932 1.0673 0.062 Uiso 1 1 calc R
C8 C 0.2880(4) 0.792(2) 1.0531(7) 0.069(5) Uani 1 1 d .
H8 H 0.2628 0.8102 1.0660 0.082 Uiso 1 1 calc R
C9 C 0.2982(5) 0.656(2) 1.0334(7) 0.081(6) Uani 1 1 d .
H9 H 0.2798 0.5822 1.0324 0.098 Uiso 1 1 calc R
C10 C 0.3359(4) 0.6283(18) 1.0148(6) 0.071(5) Uani 1 1 d .
H10 H 0.3433 0.5359 1.0016 0.085 Uiso 1 1 calc R
C11 C 0.3618(4) 0.7415(16) 1.0166(5) 0.039(4) Uiso 1 1 d .
C12 C 0.4022(4) 0.7283(18) 0.9934(5) 0.045(4) Uani 1 1 d .
C13 C 0.4168(4) 0.5970(19) 0.9752(7) 0.070(5) Uani 1 1 d .
H13 H 0.4022 0.5119 0.9774 0.084 Uiso 1 1 calc R
C14 C 0.4544(5) 0.597(2) 0.9532(7) 0.087(6) Uani 1 1 d .
H14 H 0.4657 0.5087 0.9415 0.104 Uiso 1 1 calc R
C15 C 0.4745(4) 0.719(2) 0.9486(6) 0.066(5) Uani 1 1 d .
H15 H 0.4992 0.7174 0.9316 0.079 Uiso 1 1 calc R
C16 C 0.4590(3) 0.8487(17) 0.9688(6) 0.057(4) Uani 1 1 d .
H16 H 0.4736 0.9337 0.9659 0.068 Uiso 1 1 calc R
C17 C 0.4458(3) 1.031(2) 0.7806(7) 0.071(5) Uani 1 1 d .
H17A H 0.4515 1.0450 0.8239 0.085 Uiso 1 1 calc R
H17B H 0.4663 1.0759 0.7566 0.085 Uiso 1 1 calc R
C18 C 0.4431(4) 0.868(2) 0.7658(7) 0.069(5) Uani 1 1 d .
H18A H 0.4457 0.8516 0.7219 0.082 Uiso 1 1 calc R
H18B H 0.4634 0.8141 0.7869 0.082 Uiso 1 1 calc R
C19 C 0.4003(4) 0.6865(19) 0.8066(5) 0.052(4) Uani 1 1 d .
H19 H 0.4220 0.6264 0.8061 0.063 Uiso 1 1 calc R
C20 C 0.3646(4) 0.6267(19) 0.8282(6) 0.044(4) Uani 1 1 d .
C21 C 0.3636(4) 0.4842(19) 0.8535(6) 0.051(4) Uani 1 1 d .
H21 H 0.3866 0.4312 0.8550 0.061 Uiso 1 1 calc R
C22 C 0.3311(4) 0.4213(19) 0.8754(6) 0.064(5) Uani 1 1 d .
H22 H 0.3316 0.3275 0.8917 0.077 Uiso 1 1 calc R
C23 C 0.2969(5) 0.4993(18) 0.8730(6) 0.054(5) Uani 1 1 d .
C24 C 0.2288(3) 0.5065(15) 0.8983(6) 0.061(5) Uani 1 1 d .
H24A H 0.2313 0.5949 0.9218 0.092 Uiso 1 1 calc R
H24B H 0.2093 0.4455 0.9167 0.092 Uiso 1 1 calc R
H24C H 0.2214 0.5298 0.8569 0.092 Uiso 1 1 calc R
C25 C 0.2951(4) 0.6328(17) 0.8468(5) 0.041(4) Uani 1 1 d .
H25 H 0.2712 0.6799 0.8444 0.050 Uiso 1 1 calc R
C26 C 0.3290(4) 0.7049(18) 0.8223(5) 0.045(4) Uani 1 1 d .
C27 C 0.3333(4) 1.2432(18) 0.7381(5) 0.044(4) Uani 1 1 d .
C28 C 0.3003(4) 1.3228(19) 0.7222(6) 0.054(4) Uani 1 1 d .
H28 H 0.2761 1.2907 0.7350 0.065 Uiso 1 1 calc R
C29 C 0.3034(4) 1.448(2) 0.6878(6) 0.053(4) Uani 1 1 d .
C30 C 0.2347(3) 1.4717(17) 0.6880(6) 0.076(5) Uani 1 1 d .
H30A H 0.2309 1.3766 0.6705 0.113 Uiso 1 1 calc R
H30B H 0.2148 1.5365 0.6735 0.113 Uiso 1 1 calc R
H30C H 0.2335 1.4652 0.7321 0.113 Uiso 1 1 calc R
C31 C 0.3402(4) 1.502(2) 0.6686(6) 0.081(7) Uani 1 1 d .
H31 H 0.3422 1.5875 0.6458 0.097 Uiso 1 1 calc R
C32 C 0.3723(4) 1.424(2) 0.6848(6) 0.068(5) Uani 1 1 d .
H32 H 0.3965 1.4568 0.6723 0.081 Uiso 1 1 calc R
C33 C 0.3697(4) 1.2939(18) 0.7205(6) 0.049(4) Uani 1 1 d .
C34 C 0.4058(3) 1.2168(18) 0.7365(6) 0.045(4) Uani 1 1 d .
H34 H 0.4290 1.2602 0.7245 0.053 Uiso 1 1 calc R
N1 N 0.3676(3) 1.0137(12) 0.8865(5) 0.046(4) Uani 1 1 d .
N2 N 0.4568(3) 1.2236(15) 0.9399(5) 0.070(4) Uani 1 1 d .
N3 N 0.3188(3) 1.2722(13) 1.0229(5) 0.065(4) Uani 1 1 d .
N4 N 0.4248(3) 1.3644(15) 1.0912(5) 0.069(4) Uani 1 1 d .
N6 N 0.3632(3) 1.0664(14) 1.1725(5) 0.046(3) Uani 1 1 d .
N5 N 0.4689(3) 0.9770(16) 1.1207(5) 0.085(5) Uani 1 1 d .
N7 N 0.3517(2) 0.8781(11) 1.0350(4) 0.035(3) Uani 1 1 d .
N8 N 0.4225(3) 0.8552(13) 0.9931(4) 0.039(3) Uani 1 1 d .
N9 N 0.4040(3) 0.8199(15) 0.7877(5) 0.053(4) Uani 1 1 d .
N10 N 0.4080(3) 1.0970(14) 0.7650(5) 0.047(4) Uani 1 1 d .
O1 O 0.3249(2) 0.8304(11) 0.7963(4) 0.045(3) Uani 1 1 d .
O2 O 0.3287(2) 1.1240(10) 0.7717(4) 0.041(3) Uani 1 1 d .
O3 O 0.2651(3) 0.4309(12) 0.8979(4) 0.072(3) Uani 1 1 d .
O4 O 0.2724(3) 1.5277(12) 0.6697(4) 0.066(3) Uani 1 1 d .
O5 O 0.5000 0.462(4) 0.2500 0.38(2) Uani 1 2 d S
O6 O 0.4797(4) 0.6080(17) 0.1414(6) 0.169(6) Uani 1 1 d .

loop_
_atom_site_aniso_label
_atom_site_aniso_U_11
_atom_site_aniso_U_22
_atom_site_aniso_U_33
_atom_site_aniso_U_23
_atom_site_aniso_U_13
_atom_site_aniso_U_12
W1 0.0340(3) 0.0454(4) 0.0252(3) -0.0035(4) 0.0013(3) -0.0007(4)
Mn1 0.0325(10) 0.0634(18) 0.0308(10) 0.0059(12) 0.0013(9) -0.0009(13)
C1 0.033(7) 0.041(10) 0.026(7) 0.003(8) 0.016(6) 0.001(7)
C2 0.050(9) 0.067(12) 0.025(8) -0.012(9) 0.002(7) -0.001(8)
C3 0.061(9) 0.054(12) 0.014(7) 0.000(8) 0.009(7) 0.011(8)
C4 0.058(10) 0.072(14) 0.030(9) -0.012(9) 0.020(7) -0.002(9)
C6 0.045(8) 0.049(10) 0.034(8) 0.006(10) -0.001(6) -0.019(9)
C5 0.042(8) 0.074(14) 0.026(8) 0.000(7) 0.006(6) 0.017(8)
C7 0.047(9) 0.063(14) 0.046(9) 0.008(8) -0.009(7) -0.010(9)
C8 0.057(11) 0.086(16) 0.063(12) 0.012(11) 0.010(8) -0.017(12)
C9 0.094(14) 0.104(17) 0.046(10) 0.014(13) -0.001(11) -0.054(13)
C10 0.082(11) 0.081(15) 0.050(11) -0.009(9) 0.020(9) -0.018(11)
C12 0.073(11) 0.031(10) 0.032(8) -0.003(7) -0.001(7) 0.016(10)
C13 0.066(10) 0.067(16) 0.077(11) 0.011(12) -0.018(10) -0.005(10)
C14 0.100(15) 0.056(16) 0.105(15) -0.030(12) -0.034(12) 0.018(12)
C15 0.049(10) 0.087(16) 0.063(12) -0.029(11) -0.006(8) 0.028(11)
C16 0.038(8) 0.063(12) 0.069(10) -0.005(11) 0.014(8) 0.006(8)
C17 0.020(8) 0.138(18) 0.055(9) 0.021(14) 0.007(7) -0.003(12)
C18 0.043(10) 0.104(16) 0.059(11) 0.012(12) 0.009(8) 0.025(11)
C19 0.034(9) 0.077(13) 0.046(9) -0.003(10) -0.001(7) 0.034(10)
C20 0.043(9) 0.064(13) 0.025(8) -0.013(9) -0.005(7) 0.002(10)
C21 0.048(9) 0.065(14) 0.039(9) 0.001(9) 0.000(7) 0.027(9)
C22 0.072(10) 0.066(14) 0.055(10) -0.011(10) -0.001(8) 0.022(11)
C23 0.079(12) 0.061(15) 0.022(9) 0.002(8) -0.012(8) -0.010(10)
C24 0.046(8) 0.063(14) 0.074(11) 0.001(9) -0.005(7) -0.001(8)
C25 0.046(8) 0.058(12) 0.020(8) 0.014(8) -0.007(6) 0.016(9)
C26 0.063(11) 0.061(13) 0.011(8) 0.004(8) 0.007(7) 0.003(10)
C27 0.036(9) 0.077(14) 0.017(8) -0.006(8) 0.008(6) -0.015(9)
C28 0.042(9) 0.069(14) 0.052(10) 0.004(10) -0.007(8) -0.005(10)
C29 0.063(10) 0.061(13) 0.035(9) -0.009(10) 0.010(7) -0.006(11)
C30 0.050(9) 0.100(16) 0.076(10) 0.030(11) 0.015(7) 0.018(10)
C31 0.067(10) 0.14(2) 0.038(9) 0.022(10) -0.004(8) -0.010(12)
C32 0.060(10) 0.098(16) 0.044(10) -0.002(11) 0.006(8) -0.014(11)
C33 0.040(9) 0.066(13) 0.040(9) 0.009(9) -0.010(7) 0.007(9)
C34 0.025(8) 0.065(13) 0.044(10) -0.012(9) 0.014(6) -0.016(8)
N1 0.036(6) 0.073(11) 0.029(7) -0.009(6) -0.002(5) -0.012(6)
N2 0.071(9) 0.079(12) 0.058(9) -0.008(8) 0.023(7) -0.025(8)
N3 0.062(8) 0.064(10) 0.068(9) -0.012(8) 0.007(8) 0.016(7)
N4 0.064(8) 0.079(12) 0.065(9) -0.030(8) 0.019(7) -0.017(8)
N6 0.058(7) 0.054(9) 0.027(7) -0.008(8) 0.003(5) -0.003(7)
N5 0.053(7) 0.154(16) 0.049(8) -0.025(8) -0.018(6) 0.050(9)
N7 0.029(5) 0.051(9) 0.026(6) 0.003(6) -0.001(5) 0.001(5)
N8 0.049(7) 0.054(10) 0.015(6) -0.001(6) -0.003(5) -0.010(7)
N9 0.045(8) 0.071(10) 0.043(7) 0.003(8) 0.006(6) 0.012(8)
N10 0.027(7) 0.068(12) 0.045(7) 0.004(7) -0.003(5) -0.008(6)
O1 0.040(5) 0.057(8) 0.039(6) 0.008(6) -0.006(4) -0.013(5)
O2 0.026(5) 0.047(7) 0.050(6) 0.016(5) 0.011(4) 0.004(5)
O3 0.072(7) 0.070(9) 0.075(7) 0.015(7) -0.012(6) -0.009(7)
O4 0.059(6) 0.073(9) 0.066(7) 0.014(6) 0.006(5) 0.009(7)
O5 0.37(4) 0.19(3) 0.57(6) 0.000 -0.14(4) 0.000
O6 0.180(12) 0.178(18) 0.150(12) 0.001(11) 0.065(10) 0.032(12)

loop_
_atom_type_symbol
_atom_type_description
_atom_type_scat_dispersion_real
_atom_type_scat_dispersion_imag
_atom_type_scat_source
C C 0.0033 0.0016 'International Tables Vol C Tables 4.2.6.8 and 6.1.1.4'
H H 0.0000 0.0000 'International Tables Vol C Tables 4.2.6.8 and 6.1.1.4'
N N 0.0061 0.0033 'International Tables Vol C Tables 4.2.6.8 and 6.1.1.4'
O O 0.0106 0.0060 'International Tables Vol C Tables 4.2.6.8 and 6.1.1.4'
Mn Mn 0.3368 0.7283 'International Tables Vol C Tables 4.2.6.8 and 6.1.1.4'
W W -0.8490 6.8722 'International Tables Vol C Tables 4.2.6.8 and 6.1.1.4'

loop_
_geom_angle_atom_site_label_1
_geom_angle_atom_site_label_2
_geom_angle_atom_site_label_3
_geom_angle
_geom_angle_site_symmetry_3
C4 W1 C2 69.0(5) .
C4 W1 C3 74.2(5) .
C2 W1 C3 101.5(5) .
C4 W1 C5 74.6(5) .
C2 W1 C5 86.4(5) .
C3 W1 C5 142.3(5) .
C4 W1 C1 122.1(5) .
C2 W1 C1 71.7(4) .
C3 W1 C1 74.0(5) .
C5 W1 C1 142.1(4) .
C4 W1 C6 72.0(5) .
C2 W1 C6 139.5(5) .
C3 W1 C6 77.8(5) .
C5 W1 C6 72.9(4) .
C1 W1 C6 142.1(4) .
C4 W1 N8 138.2(5) .
C2 W1 N8 83.2(5) .
C3 W1 N8 144.1(4) .
C5 W1 N8 73.0(4) .
C1 W1 N8 73.9(4) .
C6 W1 N8 121.2(5) .
C4 W1 N7 144.7(4) .
C2 W1 N7 144.4(4) .
C3 W1 N7 84.7(4) .
C5 W1 N7 110.0(4) .
C1 W1 N7 76.6(4) .
C6 W1 N7 76.1(4) .
N8 W1 N7 72.6(4) .
O1 Mn1 O2 94.4(4) .
O1 Mn1 N9 91.3(5) .
O2 Mn1 N9 174.2(5) .
O1 Mn1 N10 173.9(5) .
O2 Mn1 N10 91.7(5) .
N9 Mn1 N10 82.6(5) .
O1 Mn1 N1 89.5(3) .
O2 Mn1 N1 90.8(4) .
N9 Mn1 N1 90.5(4) .
N10 Mn1 N1 91.4(4) .
O1 Mn1 N6 94.4(4) 7_575
O2 Mn1 N6 89.4(4) 7_575
N9 Mn1 N6 88.9(4) 7_575
N10 Mn1 N6 84.7(4) 7_575
N1 Mn1 N6 176.1(4) 7_575
N1 C1 W1 172.3(12) .
N2 C2 W1 177.0(13) .
N3 C3 W1 175.7(12) .
N4 C4 W1 175.8(14) .
N6 C6 W1 178.5(12) .
N5 C5 W1 179.0(11) .
N7 C7 C8 121.5(14) .
C7 C8 C9 119.8(16) .
C8 C9 C10 120.3(16) .
C11 C10 C9 117.7(16) .
N7 C11 C10 122.4(12) .
N7 C11 C12 114.6(13) .
C10 C11 C12 122.8(14) .
N8 C12 C13 124.4(13) .
N8 C12 C11 114.5(13) .
C13 C12 C11 121.1(15) .
C12 C13 C14 116.7(15) .
C15 C14 C13 121.1(17) .
C14 C15 C16 120.2(15) .
N8 C16 C15 121.3(14) .
N10 C17 C18 107.2(13) .
N9 C18 C17 106.0(13) .
N9 C19 C20 123.6(13) .
C21 C20 C26 118.5(14) .
C21 C20 C19 120.0(15) .
C26 C20 C19 121.4(15) .
C22 C21 C20 123.3(15) .
C21 C22 C23 118.5(16) .
C25 C23 O3 122.8(16) .
C25 C23 C22 121.7(16) .
O3 C23 C22 115.6(16) .
C23 C25 C26 122.1(14) .
O1 C26 C20 125.5(14) .
O1 C26 C25 118.8(13) .
C20 C26 C25 115.7(14) .
O2 C27 C33 122.4(14) .
O2 C27 C28 118.0(13) .
C33 C27 C28 119.5(15) .
C29 C28 C27 120.6(15) .
O4 C29 C28 123.3(13) .
O4 C29 C31 115.6(16) .
C28 C29 C31 121.2(15) .
C32 C31 C29 117.8(16) .
C31 C32 C33 121.8(14) .
C27 C33 C32 119.1(13) .
C27 C33 C34 122.5(14) .
C32 C33 C34 118.4(14) .
N10 C34 C33 125.6(12) .
C1 N1 Mn1 170.0(9) .
C6 N6 Mn1 157.1(11) 7_576
C7 N7 C11 118.2(11) .
C7 N7 W1 122.8(9) .
C11 N7 W1 118.9(8) .
C12 N8 C16 116.1(12) .
C12 N8 W1 119.2(9) .
C16 N8 W1 124.7(10) .
C19 N9 C18 117.9(13) .
C19 N9 Mn1 127.5(10) .
C18 N9 Mn1 114.6(10) .
C34 N10 C17 121.4(12) .
C34 N10 Mn1 124.1(9) .
C17 N10 Mn1 113.9(10) .
C26 O1 Mn1 127.2(9) .
C27 O2 Mn1 127.6(8) .
C23 O3 C24 118.7(12) .
C29 O4 C30 116.0(12) .

loop_
_geom_bond_atom_site_label_1
_geom_bond_atom_site_label_2
_geom_bond_distance
_geom_bond_site_symmetry_2
W1 C4 2.131(16) .
W1 C2 2.144(14) .
W1 C3 2.152(14) .
W1 C5 2.158(12) .
W1 C1 2.158(13) .
W1 C6 2.170(13) .
W1 N8 2.209(11) .
W1 N7 2.210(9) .
Mn1 O1 1.869(9) .
Mn1 O2 1.872(8) .
Mn1 N9 1.959(12) .
Mn1 N10 1.963(11) .
Mn1 N1 2.328(10) .
Mn1 N6 2.384(10) 7_575
C1 N1 1.141(12) .
C2 N2 1.142(14) .
C3 N3 1.160(13) .
C4 N4 1.163(15) .
C6 N6 1.111(12) .
C5 N5 1.130(12) .
C7 N7 1.354(13) .
C7 C8 1.359(17) .
C8 C9 1.36(2) .
C9 C10 1.387(18) .
C10 C11 1.370(17) .
C11 N7 1.360(14) .
C11 C12 1.487(16) .
C12 N8 1.355(15) .
C12 C13 1.362(17) .
C13 C14 1.381(19) .
C14 C15 1.325(19) .
C15 C16 1.374(18) .
C16 N8 1.369(13) .
C17 N10 1.479(15) .
C17 C18 1.531(18) .
C18 N9 1.496(15) .
C19 N9 1.296(15) .
C19 C20 1.428(17) .
C20 C21 1.417(17) .
C20 C26 1.427(17) .
C21 C22 1.350(17) .
C22 C23 1.380(17) .
C23 C25 1.351(16) .
C23 O3 1.376(15) .
C24 O3 1.431(12) .
C25 C26 1.446(16) .
C26 O1 1.288(15) .
C27 O2 1.322(15) .
C27 C33 1.392(16) .
C27 C28 1.396(17) .
C28 C29 1.372(18) .
C29 O4 1.354(15) .
C29 C31 1.426(17) .
C30 O4 1.454(12) .
C31 C32 1.363(18) .
C32 C33 1.424(18) .
C33 C34 1.474(16) .
C34 N10 1.263(15) .
N6 Mn1 2.384(10) 7_576
